data_1011155
loop_
_publ_author_name
'Gaskell, T F'

_publ_section_title
;
The structure of braggite and palladium sulphide.
;
_journal_coden_ASTM ZEKGAX
_journal_name_full
;
Zeitschrift fuer Kristallographie, Kristallgeometrie, Kristallphysik,
Kristallchemie (-144,1977)
;
_journal_page_first 203
_journal_page_last 213
_journal_volume 96
_journal_year 1937
_chemical_compound_source synthetic
_chemical_formula_structural 'Pd S'
_chemical_formula_sum 'Pd S'
_chemical_name_mineral Vysotskite
_chemical_name_systematic 'Palladium sulfide'
_space_group_IT_number 84
_symmetry_cell_setting tetragonal
_symmetry_Int_Tables_number 84
_symmetry_space_group_name_Hall '-P 4c'
_symmetry_space_group_name_H-M 'P 42/m'
_cell_angle_alpha 90
_cell_angle_beta 90
_cell_angle_gamma 90
_cell_formula_units_Z 8
_cell_length_a 6.43(2)
_cell_length_b 6.43(2)
_cell_length_c 6.63(2)
_cell_volume 274.1
_database_code_amcsd 0010567
_exptl_crystal_density_diffrn 6.711
_exptl_crystal_density_meas 6.7
_cod_database_code 1011155

loop_
_space_group_symop_operation_xyz
x,y,z
-x,-y,z
-y,x,1/2+z
y,-x,1/2+z
-x,-y,-z
x,y,-z
y,-x,1/2-z
-y,x,1/2-z

loop_
_atom_site_label
_atom_site_type_symbol
_atom_site_symmetry_multiplicity
_atom_site_Wyckoff_symbol
_atom_site_fract_x
_atom_site_fract_y
_atom_site_fract_z
_atom_site_occupancy
_atom_site_attached_hydrogens
_atom_site_calc_flag
Pd1 Pd2+ 2 e 0. 0. 0.25 1. 0 d
Pd2 Pd2+ 2 c 0. 0.5 0. 1. 0 d
Pd3 Pd2+ 4 j 0.475(5) 0.250(5) .000(5) 1. 0 d
S1 S2- 8 k 0.20(1) 0.32(1) 0.220(15) 1. 0 d

loop_
_atom_type_symbol
_atom_type_oxidation_number
Pd2+ 2.000
S2- -2.000

loop_
_cod_related_entry_id
_cod_related_entry_database
_cod_related_entry_code
1 AMCSD 0010567
